data_2218631
loop_
_publ_author_name
'Hao, Lujiang'
'Mu, Chunhua'
'Wang, Ridong'

_publ_section_title
<i>catena</i>-Poly[[aqua{4-[<i>N</i>'-(2,4-dioxo-3-pentylidene)hydrazino]benzoato}copper(II)]-\m-acetato]
_journal_coeditor_code CF2197
_journal_issue 7
_journal_name_full 'Acta Crystallographica Section E'
_journal_page_first m929
_journal_paper_doi 10.1107/S1600536808016073
_journal_volume 64
_journal_year 2008
_chemical_formula_iupac '[Cu (C2 H3 O2) (C12 H11 N2 O4) (H2 O)]'
_chemical_formula_moiety 'C14 H16 Cu N2 O7'
_chemical_formula_sum 'C14 H16 Cu N2 O7'
_chemical_formula_weight 387.83
_chemical_name_systematic
;
<i>catena</i>-Poly[[aqua{4-[<i>N</i>'-(2,4-dioxo-3-
pentylidene)hydrazino]benzoato}copper(II)]-\m-acetato]
;
_space_group_IT_number 14
_symmetry_cell_setting monoclinic
_symmetry_space_group_name_Hall '-P 2ybc'
_symmetry_space_group_name_H-M 'P 1 21/c 1'
_atom_sites_solution_hydrogens geom
_atom_sites_solution_primary direct
_atom_sites_solution_secondary difmap
_audit_creation_method SHELXL-97
_cell_angle_alpha 90.00
_cell_angle_beta 106.90(3)
_cell_angle_gamma 90.00
_cell_formula_units_Z 4
_cell_length_a 8.106(2)
_cell_length_b 23.918(4)
_cell_length_c 8.946(2)
_cell_measurement_reflns_used 4235
_cell_measurement_temperature 293(2)
_cell_measurement_theta_max 28.81
_cell_measurement_theta_min 1.70
_cell_volume 1659.5(7)
_computing_cell_refinement 'SAINT-Plus (Bruker, 2004)'
_computing_data_collection 'APEX2 (Bruker, 2004)'
_computing_data_reduction 'SAINT-Plus (Bruker, 2004)'
_computing_molecular_graphics 'SHELXTL (Sheldrick, 2008)'
_computing_publication_material 'SHELXTL (Sheldrick, 2008)'
_computing_structure_refinement 'SHELXL97 (Sheldrick, 2008)'
_computing_structure_solution 'SHELXS97 (Sheldrick, 2008)'
_diffrn_ambient_temperature 293(2)
_diffrn_measured_fraction_theta_full 0.978
_diffrn_measured_fraction_theta_max 0.978
_diffrn_measurement_device_type 'Bruker APEXII CCD'
_diffrn_measurement_method '\f and \w'
_diffrn_radiation_monochromator graphite
_diffrn_radiation_source 'fine-focus sealed tube'
_diffrn_radiation_type MoK\a
_diffrn_radiation_wavelength 0.71073
_diffrn_reflns_av_R_equivalents 0.0337
_diffrn_reflns_av_sigmaI/netI 0.0475
_diffrn_reflns_limit_h_max 9
_diffrn_reflns_limit_h_min -10
_diffrn_reflns_limit_k_max 29
_diffrn_reflns_limit_k_min -31
_diffrn_reflns_limit_l_max 11
_diffrn_reflns_limit_l_min -8
_diffrn_reflns_number 8654
_diffrn_reflns_theta_full 28.81
_diffrn_reflns_theta_max 28.81
_diffrn_reflns_theta_min 1.70
_diffrn_standards_decay_% 0
_diffrn_standards_interval_count 0
_diffrn_standards_interval_time 0
_diffrn_standards_number 0
_exptl_absorpt_coefficient_mu 1.354
_exptl_absorpt_correction_T_max 0.755
_exptl_absorpt_correction_T_min 0.594
_exptl_absorpt_correction_type multi-scan
_exptl_absorpt_process_details '(SADABS; Bruker, 2004)'
_exptl_crystal_colour blue
_exptl_crystal_density_diffrn 1.552
_exptl_crystal_density_method 'not measured'
_exptl_crystal_description block
_exptl_crystal_F_000 796
_exptl_crystal_size_max 0.43
_exptl_crystal_size_mid 0.28
_exptl_crystal_size_min 0.22
_refine_diff_density_max 0.935
_refine_diff_density_min -1.728
_refine_ls_extinction_method none
_refine_ls_goodness_of_fit_ref 1.002
_refine_ls_hydrogen_treatment mixed
_refine_ls_matrix_type full
_refine_ls_number_parameters 226
_refine_ls_number_reflns 4235
_refine_ls_number_restraints 3
_refine_ls_restrained_S_all 1.001
_refine_ls_R_factor_all 0.0846
_refine_ls_R_factor_gt 0.0640
_refine_ls_shift/su_max 0.000
_refine_ls_shift/su_mean 0.000
_refine_ls_structure_factor_coef Fsqd
_refine_ls_weighting_details 'calc w=1/[\s^2^(Fo^2^)+(0.167P)^2^] where P=(Fo^2^+2Fc^2^)/3'
_refine_ls_weighting_scheme calc
_refine_ls_wR_factor_gt 0.1819
_refine_ls_wR_factor_ref 0.2187
_reflns_number_gt 2693
_reflns_number_total 4235
_reflns_threshold_expression I>2\s(I)
_cod_data_source_file cf2197.cif
_cod_data_source_block I
_cod_depositor_comments
;
The following automatic conversions were performed:
'_symmetry_cell_setting' value 'Monoclinic' changed to 'monoclinic'
according to '/home/saulius/struct/CIF-dictionaries/cif_core.dic'
dictionary named 'cif_core.dic' version 2.4.1 from 2010-06-29.

Automatic conversion script
Id: cif_fix_enum 1527 2010-12-29 10:47:43Z saulius 

The following automatic conversions were performed:

'_symmetry_cell_setting' value 'Monoclinic' changed to 'monoclinic'
according to /home/saulius/struct/CIF-dictionaries/cif_core.dic
dictionary named 'cif_core.dic' version 2.4.1 from 2010-06-29.

Automatic conversion script
Id: cif_fix_values 1715 2011-07-08 13:25:40Z adriana 
;
_cod_original_cell_volume 1659.5(6)
_cod_original_sg_symbol_H-M 'P 21/c'
_cod_database_code 2218631
_cod_database_fobs_code 2218631

loop_
_symmetry_equiv_pos_as_xyz
'x, y, z'
'-x, y+1/2, -z+1/2'
'-x, -y, -z'
'x, -y-1/2, z-1/2'

loop_
_atom_site_type_symbol
_atom_site_label
_atom_site_fract_x
_atom_site_fract_y
_atom_site_fract_z
_atom_site_U_iso_or_equiv
_atom_site_adp_type
_atom_site_calc_flag
_atom_site_refinement_flags
_atom_site_occupancy
Cu Cu1 -0.04150(6) 0.25987(2) 0.28607(6) 0.0311(2) Uani d . 1
C C1 -0.2534(6) 0.28239(16) -0.0029(5) 0.0339(8) Uani d . 1
C C2 -0.4039(6) 0.2997(2) -0.1400(5) 0.0490(11) Uani d . 1
H H2A -0.3776 0.2918 -0.2358 0.073 Uiso calc R 1
H H2B -0.4245 0.3390 -0.1337 0.073 Uiso calc R 1
H H2C -0.5049 0.2793 -0.1375 0.073 Uiso calc R 1
C C3 0.1783(5) 0.33727(16) 0.4174(5) 0.0340(8) Uani d . 1
C C4 0.3381(5) 0.37225(15) 0.4810(4) 0.0290(8) Uani d . 1
C C5 0.4965(5) 0.36320(16) 0.4439(5) 0.0326(8) Uani d . 1
H H5A 0.5036 0.3340 0.3773 0.039 Uiso calc R 1
C C6 0.6407(5) 0.39724(16) 0.5056(5) 0.0331(8) Uani d . 1
H H6A 0.7423 0.3912 0.4796 0.040 Uiso calc R 1
C C7 0.6292(5) 0.43991(15) 0.6058(4) 0.0299(8) Uani d . 1
C C8 0.4760(5) 0.44926(16) 0.6466(5) 0.0333(8) Uani d . 1
H H8A 0.4712 0.4778 0.7158 0.040 Uiso calc R 1
C C9 0.3298(5) 0.41525(16) 0.5824(5) 0.0332(8) Uani d . 1
H H9A 0.2283 0.4217 0.6082 0.040 Uiso calc R 1
C C10 0.9194(5) 0.54195(16) 0.8363(4) 0.0281(7) Uani d . 1
C C11 1.0841(5) 0.53851(17) 0.7897(5) 0.0346(8) Uani d . 1
C C12 0.8959(5) 0.58020(16) 0.9595(5) 0.0339(8) Uani d . 1
C C13 0.7155(6) 0.5879(3) 0.9759(7) 0.0562(14) Uani d . 1
H H13A 0.7201 0.6133 1.0600 0.084 Uiso calc R 1
H H13B 0.6720 0.5524 0.9978 0.084 Uiso calc R 1
H H13C 0.6409 0.6027 0.8804 0.084 Uiso calc R 1
C C14 1.2423(6) 0.5712(2) 0.8705(6) 0.0480(11) Uani d . 1
H H14A 1.3319 0.5631 0.8233 0.072 Uiso calc R 1
H H14B 1.2801 0.5610 0.9790 0.072 Uiso calc R 1
H H14C 1.2164 0.6104 0.8612 0.072 Uiso calc R 1
N N1 0.7769(4) 0.47437(13) 0.6639(4) 0.0306(7) Uani d . 1
H H1 0.872(6) 0.471(2) 0.625(5) 0.037 Uiso d . 1
N N2 0.7779(4) 0.51093(13) 0.7725(4) 0.0307(7) Uani d . 1
O O1 1.0199(4) 0.60409(14) 1.0486(4) 0.0493(8) Uani d . 1
O O2 1.0905(4) 0.50681(17) 0.6823(5) 0.0599(11) Uani d . 1
O O3 0.1881(4) 0.29684(14) 0.3292(4) 0.0511(8) Uani d . 1
O O4 0.0403(4) 0.34837(14) 0.4497(4) 0.0456(8) Uani d . 1
O O5 -0.2621(4) 0.28883(13) 0.1365(3) 0.0411(7) Uani d . 1
O O6 -0.1154(5) 0.26235(12) -0.0240(4) 0.0424(8) Uani d . 1
O O7 0.0168(6) 0.18300(14) 0.2414(4) 0.0566(10) Uani d D 1
H H7A 0.019(8) 0.1569(15) 0.305(5) 0.068 Uiso d D 1
H H7B 0.056(7) 0.172(2) 0.169(4) 0.068 Uiso d D 1

loop_
_atom_site_aniso_label
_atom_site_aniso_U_11
_atom_site_aniso_U_22
_atom_site_aniso_U_33
_atom_site_aniso_U_12
_atom_site_aniso_U_13
_atom_site_aniso_U_23
Cu1 0.0339(4) 0.0265(3) 0.0328(4) -0.00674(17) 0.0093(2) -0.00117(17)
C1 0.046(2) 0.0210(17) 0.033(2) 0.0006(15) 0.0104(18) -0.0006(15)
C2 0.051(3) 0.052(3) 0.038(2) 0.014(2) 0.005(2) 0.001(2)
C3 0.040(2) 0.0279(19) 0.031(2) -0.0096(15) 0.0056(17) 0.0025(15)
C4 0.0317(18) 0.0214(16) 0.0314(19) -0.0037(13) 0.0054(15) 0.0024(14)
C5 0.038(2) 0.0241(17) 0.034(2) -0.0007(15) 0.0091(16) -0.0046(15)
C6 0.034(2) 0.0295(19) 0.037(2) 0.0014(15) 0.0118(17) -0.0041(16)
C7 0.034(2) 0.0225(17) 0.031(2) -0.0020(14) 0.0057(16) 0.0002(14)
C8 0.034(2) 0.0267(18) 0.038(2) -0.0027(14) 0.0083(17) -0.0081(15)
C9 0.033(2) 0.0284(19) 0.040(2) -0.0043(15) 0.0126(17) -0.0059(16)
C10 0.0255(17) 0.0255(17) 0.0309(19) -0.0021(13) 0.0044(15) -0.0037(14)
C11 0.0299(19) 0.0279(18) 0.044(2) 0.0012(15) 0.0082(17) -0.0040(17)
C12 0.034(2) 0.0268(18) 0.040(2) 0.0015(15) 0.0088(17) -0.0029(16)
C13 0.040(3) 0.073(4) 0.057(3) -0.001(2) 0.016(2) -0.027(3)
C14 0.037(2) 0.046(3) 0.062(3) -0.0148(19) 0.017(2) -0.017(2)
N1 0.0272(15) 0.0255(15) 0.0365(18) -0.0016(12) 0.0054(14) -0.0046(13)
N2 0.0315(16) 0.0253(15) 0.0326(17) -0.0011(12) 0.0052(14) -0.0024(13)
O1 0.0426(17) 0.0464(18) 0.057(2) -0.0065(14) 0.0121(15) -0.0261(16)
O2 0.0423(18) 0.064(2) 0.079(3) -0.0128(17) 0.0269(19) -0.042(2)
O3 0.0478(19) 0.0438(18) 0.061(2) -0.0139(15) 0.0139(16) -0.0174(16)
O4 0.0409(18) 0.0461(17) 0.0514(19) -0.0123(13) 0.0162(15) -0.0021(15)
O5 0.0487(18) 0.0426(17) 0.0334(16) 0.0028(14) 0.0141(14) -0.0007(13)
O6 0.0505(19) 0.0400(17) 0.0382(18) 0.0109(13) 0.0152(15) 0.0012(13)
O7 0.105(3) 0.0278(17) 0.047(2) 0.0048(17) 0.037(2) 0.0062(14)

loop_
_atom_type_symbol
_atom_type_description
_atom_type_scat_dispersion_real
_atom_type_scat_dispersion_imag
_atom_type_scat_source
C C 0.0033 0.0016 'International Tables Vol C Tables 4.2.6.8 and 6.1.1.4'
H H 0.0000 0.0000 'International Tables Vol C Tables 4.2.6.8 and 6.1.1.4'
O O 0.0106 0.0060 'International Tables Vol C Tables 4.2.6.8 and 6.1.1.4'
N N 0.0061 0.0033 'International Tables Vol C Tables 4.2.6.8 and 6.1.1.4'
Cu Cu 0.3201 1.2651 'International Tables Vol C Tables 4.2.6.8 and 6.1.1.4'

loop_
_geom_angle_atom_site_label_1
_geom_angle_atom_site_label_2
_geom_angle_atom_site_label_3
_geom_angle_site_symmetry_3
_geom_angle
_geom_angle_publ_flag
O7 Cu1 O3 . 100.84(16) y
O7 Cu1 O5 . 113.86(16) y
O3 Cu1 O5 . 124.96(15) y
O7 Cu1 O6 4_566 94.12(13) y
O3 Cu1 O6 4_566 116.10(15) y
O5 Cu1 O6 4_566 102.99(13) y
O6 C1 O5 . 119.2(4) ?
O6 C1 C2 . 121.0(4) ?
O5 C1 C2 . 119.8(4) ?
C1 C2 H2A . 109.5 ?
C1 C2 H2B . 109.5 ?
H2A C2 H2B . 109.5 ?
C1 C2 H2C . 109.5 ?
H2A C2 H2C . 109.5 ?
H2B C2 H2C . 109.5 ?
O4 C3 O3 . 121.6(4) ?
O4 C3 C4 . 121.2(4) ?
O3 C3 C4 . 117.2(4) ?
C9 C4 C5 . 118.7(3) ?
C9 C4 C3 . 117.3(3) ?
C5 C4 C3 . 123.9(3) ?
C6 C5 C4 . 121.5(3) ?
C6 C5 H5A . 119.2 ?
C4 C5 H5A . 119.2 ?
C7 C6 C5 . 118.7(3) ?
C7 C6 H6A . 120.7 ?
C5 C6 H6A . 120.6 ?
C6 C7 C8 . 121.1(4) ?
C6 C7 N1 . 117.2(3) ?
C8 C7 N1 . 121.6(3) ?
C7 C8 C9 . 120.0(4) ?
C7 C8 H8A . 120.0 ?
C9 C8 H8A . 120.0 ?
C4 C9 C8 . 119.9(3) ?
C4 C9 H9A . 120.1 ?
C8 C9 H9A . 120.1 ?
N2 C10 C12 . 112.1(3) ?
N2 C10 C11 . 124.4(3) ?
C12 C10 C11 . 123.5(3) ?
O2 C11 C14 . 118.2(4) ?
O2 C11 C10 . 119.1(4) ?
C14 C11 C10 . 122.7(4) ?
O1 C12 C10 . 120.7(4) ?
O1 C12 C13 . 120.6(4) ?
C10 C12 C13 . 118.7(4) ?
C12 C13 H13A . 109.4 ?
C12 C13 H13B . 109.5 ?
H13A C13 H13B . 109.5 ?
C12 C13 H13C . 109.5 ?
H13A C13 H13C . 109.5 ?
H13B C13 H13C . 109.5 ?
C11 C14 H14A . 109.4 ?
C11 C14 H14B . 109.5 ?
H14A C14 H14B . 109.5 ?
C11 C14 H14C . 109.5 ?
H14A C14 H14C . 109.5 ?
H14B C14 H14C . 109.5 ?
N2 N1 C7 . 118.9(3) ?
N2 N1 H1 . 120(3) ?
C7 N1 H1 . 121(3) ?
N1 N2 C10 . 120.3(3) ?
C3 O3 Cu1 . 103.6(3) ?
C1 O5 Cu1 . 108.4(3) ?
C1 O6 Cu1 4_565 134.8(3) ?
Cu1 O7 H7A . 121(3) ?
Cu1 O7 H7B . 127(3) ?
H7A O7 H7B . 110.9(18) ?

loop_
_geom_bond_atom_site_label_1
_geom_bond_atom_site_label_2
_geom_bond_site_symmetry_2
_geom_bond_distance
_geom_bond_publ_flag
Cu1 O7 . 1.968(4) y
Cu1 O3 . 1.994(3) y
Cu1 O5 . 2.020(3) y
Cu1 O6 4_566 2.030(3) y
C1 O6 . 1.281(5) ?
C1 O5 . 1.278(5) ?
C1 C2 . 1.515(6) ?
C2 H2A . 0.9600 ?
C2 H2B . 0.9600 ?
C2 H2C . 0.9600 ?
C3 O4 . 1.262(5) ?
C3 O3 . 1.265(5) ?
C3 C4 . 1.508(5) ?
C4 C9 . 1.386(5) ?
C4 C5 . 1.433(5) ?
C5 C6 . 1.400(5) ?
C5 H5A . 0.9300 ?
C6 C7 . 1.379(5) ?
C6 H6A . 0.9300 ?
C7 C8 . 1.410(5) ?
C7 N1 . 1.422(5) ?
C8 C9 . 1.415(5) ?
C8 H8A . 0.9300 ?
C9 H9A . 0.9300 ?
C10 N2 . 1.346(5) ?
C10 C12 . 1.486(5) ?
C10 C11 . 1.513(5) ?
C11 O2 . 1.236(5) ?
C11 C14 . 1.496(6) ?
C12 O1 . 1.228(5) ?
C12 C13 . 1.522(6) ?
C13 H13A . 0.9600 ?
C13 H13B . 0.9600 ?
C13 H13C . 0.9600 ?
C14 H14A . 0.9600 ?
C14 H14B . 0.9600 ?
C14 H14C . 0.9600 ?
N1 N2 . 1.305(4) ?
N1 H1 . 0.94(5) ?
O6 Cu1 4_565 2.030(3) ?
O7 H7A . 0.84(4) ?
O7 H7B . 0.84(5) ?

loop_
_geom_hbond_atom_site_label_D
_geom_hbond_atom_site_label_H
_geom_hbond_atom_site_label_A
_geom_hbond_site_symmetry_A
_geom_hbond_distance_DH
_geom_hbond_distance_HA
_geom_hbond_distance_DA
_geom_hbond_angle_DHA
_geom_hbond_publ_flag
N1 H1 O2 . 0.94(5) 1.90(5) 2.617(5) 132(4) y
O7 H7A O1 2_646 0.84(4) 1.91(4) 2.739(4) 168(5) y
O7 H7B O4 4_565 0.84(5) 2.00(3) 2.774(5) 153(6) y

loop_
_geom_torsion_atom_site_label_1
_geom_torsion_atom_site_label_2
_geom_torsion_atom_site_label_3
_geom_torsion_atom_site_label_4
_geom_torsion_site_symmetry_1
_geom_torsion_site_symmetry_4
_geom_torsion
O4 C3 C4 C9 . . 3.1(6)
O3 C3 C4 C9 . . -177.6(4)
O4 C3 C4 C5 . . -177.5(4)
O3 C3 C4 C5 . . 1.8(6)
C9 C4 C5 C6 . . -1.1(6)
C3 C4 C5 C6 . . 179.6(4)
C4 C5 C6 C7 . . 0.8(6)
C5 C6 C7 C8 . . 0.3(6)
C5 C6 C7 N1 . . -178.8(4)
C6 C7 C8 C9 . . -1.2(6)
N1 C7 C8 C9 . . 177.9(4)
C5 C4 C9 C8 . . 0.2(6)
C3 C4 C9 C8 . . 179.6(4)
C7 C8 C9 C4 . . 0.9(6)
N2 C10 C11 O2 . . 2.7(6)
C12 C10 C11 O2 . . -177.6(4)
N2 C10 C11 C14 . . -176.0(4)
C12 C10 C11 C14 . . 3.7(6)
N2 C10 C12 O1 . . 166.9(4)
C11 C10 C12 O1 . . -12.8(6)
N2 C10 C12 C13 . . -11.4(6)
C11 C10 C12 C13 . . 168.9(4)
C6 C7 N1 N2 . . -172.2(4)
C8 C7 N1 N2 . . 8.7(5)
C7 N1 N2 C10 . . 176.2(3)
C12 C10 N2 N1 . . -178.9(3)
C11 C10 N2 N1 . . 0.8(6)
O4 C3 O3 Cu1 . . -4.6(5)
C4 C3 O3 Cu1 . . 176.2(3)
O7 Cu1 O3 C3 . . -154.1(3)
O5 Cu1 O3 C3 . . 76.3(3)
O6 Cu1 O3 C3 4_566 . -54.0(3)
O6 C1 O5 Cu1 . . -2.5(4)
C2 C1 O5 Cu1 . . 178.9(3)
O7 Cu1 O5 C1 . . -53.0(3)
O3 Cu1 O5 C1 . . 71.1(3)
O6 Cu1 O5 C1 4_566 . -153.5(3)
O5 C1 O6 Cu1 . 4_565 175.8(3)
C2 C1 O6 Cu1 . 4_565 -5.7(6)
